data_4026350
loop_
_publ_author_name
'Li-Juan Liu'
'Ling-Jun Chen'
'Peng Li'
'Xiao-Bo Li'
'Jin-Tao Liu'

_publ_section_title
;
 Optically Pure Polyfluoroalkanesulfinamides: Synthesis and Application as
 Promising and Monitorable Chiral Auxiliaries
;
_journal_name_full 'Journal of Organic Chemistry'
_journal_page_first 4675
_journal_page_last 4681
_journal_paper_doi 10.1021/jo200119x
_journal_volume 76
_journal_year 2011
_chemical_absolute_configuration ad
_chemical_formula_sum 'C12 H10 Cl F4 N O3 S'
_chemical_formula_weight 359.72
_chemical_name_systematic
; 
 ? 
;
_space_group_IT_number 5
_symmetry_cell_setting monoclinic
_symmetry_space_group_name_Hall 'C 2y'
_symmetry_space_group_name_H-M 'C 1 2 1'
_atom_sites_solution_hydrogens geom
_atom_sites_solution_primary direct
_atom_sites_solution_secondary difmap
_audit_creation_method SHELXL-97
_cell_angle_alpha 90.00
_cell_angle_beta 106.213(3)
_cell_angle_gamma 90.00
_cell_formula_units_Z 4
_cell_length_a 25.200(5)
_cell_length_b 5.6924(11)
_cell_length_c 11.547(2)
_cell_measurement_reflns_used 1685
_cell_measurement_temperature 293(2)
_cell_measurement_theta_max 47.541
_cell_measurement_theta_min 5.034
_cell_volume 1590.5(5)
_computing_cell_refinement 'Bruker SMART'
_computing_data_collection 'Bruker SMART'
_computing_data_reduction 'Bruker SHELXTL'
_computing_molecular_graphics 'Bruker SHELXTL'
_computing_publication_material 'Bruker SHELXTL'
_computing_structure_refinement 'SHELXL-97 (Sheldrick, 1997)'
_computing_structure_solution 'SHELXS-97 (Sheldrick, 1990)'
_diffrn_ambient_temperature 293(2)
_diffrn_measured_fraction_theta_full 0.994
_diffrn_measured_fraction_theta_max 0.994
_diffrn_measurement_device_type 'CCD area detector'
_diffrn_measurement_method 'phi and omega scans'
_diffrn_radiation_monochromator graphite
_diffrn_radiation_source 'fine-focus sealed tube'
_diffrn_radiation_type MoK\a
_diffrn_radiation_wavelength 0.71073
_diffrn_reflns_av_R_equivalents 0.1379
_diffrn_reflns_av_sigmaI/netI 0.0944
_diffrn_reflns_limit_h_max 30
_diffrn_reflns_limit_h_min -20
_diffrn_reflns_limit_k_max 6
_diffrn_reflns_limit_k_min -6
_diffrn_reflns_limit_l_max 13
_diffrn_reflns_limit_l_min -13
_diffrn_reflns_number 4180
_diffrn_reflns_theta_full 25.50
_diffrn_reflns_theta_max 25.50
_diffrn_reflns_theta_min 1.68
_exptl_absorpt_coefficient_mu 0.422
_exptl_absorpt_correction_T_max 1.00000
_exptl_absorpt_correction_T_min 0.65123
_exptl_absorpt_correction_type empirical
_exptl_absorpt_process_details sadabs
_exptl_crystal_colour colorless
_exptl_crystal_density_diffrn 1.502
_exptl_crystal_description prismatic
_exptl_crystal_F_000 728
_exptl_crystal_size_max 0.503
_exptl_crystal_size_mid 0.317
_exptl_crystal_size_min 0.062
_refine_diff_density_max 0.603
_refine_diff_density_min -0.410
_refine_diff_density_rms 0.092
_refine_ls_abs_structure_details 'Flack H D (1983), Acta Cryst. A39, 876-881'
_refine_ls_abs_structure_Flack -10(10)
_refine_ls_extinction_method none
_refine_ls_goodness_of_fit_ref 1.053
_refine_ls_hydrogen_treatment mixed
_refine_ls_matrix_type full
_refine_ls_number_parameters 222
_refine_ls_number_reflns 1628
_refine_ls_number_restraints 44
_refine_ls_restrained_S_all 1.144
_refine_ls_R_factor_all 0.0913
_refine_ls_R_factor_gt 0.0843
_refine_ls_shift/su_max 0.059
_refine_ls_shift/su_mean 0.010
_refine_ls_structure_factor_coef Fsqd
_refine_ls_weighting_details 'calc w=1/[\s^2^(Fo^2^)+(0.1605P)^2^+0.0000P] where P=(Fo^2^+2Fc^2^)/3'
_refine_ls_weighting_scheme calc
_refine_ls_wR_factor_gt 0.2141
_refine_ls_wR_factor_ref 0.2250
_reflns_number_gt 1389
_reflns_number_total 1628
_reflns_threshold_expression >2sigma(I)
_cod_data_source_file jo200119x_si_002.cif
_cod_data_source_block cd27169
_cod_original_cell_volume 1590.6(5)
_cod_database_code 4026350

loop_
_symmetry_equiv_pos_as_xyz
'x, y, z'
'-x, y, -z'
'x+1/2, y+1/2, z'
'-x+1/2, y+1/2, -z'

loop_
_atom_site_label
_atom_site_type_symbol
_atom_site_fract_x
_atom_site_fract_y
_atom_site_fract_z
_atom_site_U_iso_or_equiv
_atom_site_adp_type
_atom_site_occupancy
_atom_site_symmetry_multiplicity
_atom_site_calc_flag
_atom_site_refinement_flags
_atom_site_disorder_assembly
_atom_site_disorder_group
S1 S 0.13743(6) 0.2733(3) -0.10451(14) 0.0689(6) Uani 1 1 d . . .
Cl1 Cl -0.02796(16) 0.1925(14) -0.3384(5) 0.200(3) Uani 1 1 d . . .
N1 N 0.1614(2) 0.0358(11) -0.0200(4) 0.0638(14) Uani 1 1 d . . .
O1 O 0.2013(2) -0.1318(13) -0.1581(4) 0.0863(16) Uani 1 1 d . . .
O2 O 0.23397(19) -0.2080(11) 0.0377(4) 0.0714(12) Uani 1 1 d . . .
O3 O 0.1329(2) 0.4624(11) -0.0218(5) 0.0877(16) Uani 1 1 d . . .
F1 F 0.0714(4) -0.0426(19) -0.2310(11) 0.149(5) Uani 0.680(14) 1 d PDU A 1
F1' F 0.0359(8) 0.277(6) -0.0911(19) 0.131(8) Uani 0.320(14) 1 d PDU A 2
F2 F 0.0445(3) 0.059(3) -0.0954(8) 0.172(4) Uani 1 1 d DU . .
F3 F 0.0521(4) 0.452(2) -0.3309(10) 0.169(4) Uani 1 1 d DU . .
F4 F 0.0185(6) 0.491(3) -0.2007(15) 0.189(7) Uani 0.680(14) 1 d PDU A 1
F4' F 0.0618(9) 0.221(7) -0.3577(17) 0.143(9) Uani 0.320(14) 1 d PDU A 2
C1 C 0.1996(3) -0.1056(15) -0.0556(6) 0.0654(15) Uani 1 1 d . . .
C2 C 0.2186(3) -0.1547(16) 0.1451(6) 0.076(2) Uani 1 1 d . . .
H2A H 0.2507 -0.1055 0.2087 0.091 Uiso 1 1 calc R . .
H2B H 0.2028 -0.2922 0.1725 0.091 Uiso 1 1 calc R . .
C3 C 0.1763(2) 0.0418(13) 0.1145(5) 0.0598(15) Uani 1 1 d D . .
C4 C 0.1265(3) -0.0025(18) 0.1626(6) 0.077(2) Uani 1 1 d . . .
H4A H 0.1013 0.1295 0.1422 0.092 Uiso 1 1 calc R . .
H4B H 0.1071 -0.1418 0.1247 0.092 Uiso 1 1 calc R . .
C5 C 0.1445(3) -0.0353(19) 0.2982(6) 0.081(2) Uani 1 1 d . . .
C6 C 0.1278(6) -0.225(3) 0.3465(11) 0.115(5) Uani 1 1 d . . .
H6 H 0.1065 -0.3376 0.2959 0.161 Uiso 1 1 calc R . .
C7 C 0.1418(9) -0.259(4) 0.4737(14) 0.111(8) Uani 1 1 d . . .
H7 H 0.1306 -0.3926 0.5070 0.206 Uiso 1 1 calc R . .
C8 C 0.1724(9) -0.088(6) 0.5448(11) 0.117(12) Uani 1 1 d . . .
H8 H 0.1805 -0.1016 0.6282 0.225 Uiso 1 1 calc R . .
C9 C 0.1908(8) 0.096(6) 0.4986(11) 0.119(10) Uani 1 1 d . . .
H9 H 0.2131 0.2072 0.5486 0.227 Uiso 1 1 calc R . .
C10 C 0.1762(5) 0.123(3) 0.3726(8) 0.119(4) Uani 1 1 d . . .
H10 H 0.1889 0.2537 0.3398 0.143 Uiso 1 1 calc R . .
C11 C 0.0643(3) 0.1621(17) -0.1668(8) 0.093(3) Uani 1 1 d D A .
C12 C 0.0322(5) 0.297(3) -0.2692(11) 0.112(6) Uani 1 1 d D A .
H3 H 0.190(2) 0.203(6) 0.136(5) 0.048(15) Uiso 1 1 d D . .

loop_
_atom_site_aniso_label
_atom_site_aniso_U_11
_atom_site_aniso_U_22
_atom_site_aniso_U_33
_atom_site_aniso_U_23
_atom_site_aniso_U_13
_atom_site_aniso_U_12
S1 0.0559(8) 0.0863(11) 0.0639(8) 0.0142(9) 0.0155(6) -0.0064(8)
Cl1 0.091(2) 0.276(7) 0.202(4) 0.043(5) -0.009(2) -0.035(3)
N1 0.065(3) 0.083(4) 0.047(2) -0.005(3) 0.023(2) 0.001(3)
O1 0.091(3) 0.120(4) 0.057(2) -0.010(3) 0.036(2) 0.000(3)
O2 0.068(2) 0.088(3) 0.065(2) 0.000(3) 0.0292(19) 0.008(3)
O3 0.082(3) 0.081(3) 0.099(4) 0.006(3) 0.024(3) 0.000(3)
F1 0.106(6) 0.119(7) 0.187(11) -0.045(7) -0.019(6) -0.014(6)
F1' 0.079(9) 0.21(2) 0.121(13) 0.011(15) 0.053(9) -0.020(13)
F2 0.097(4) 0.205(11) 0.143(6) 0.088(7) -0.003(4) -0.066(6)
F3 0.145(7) 0.164(7) 0.163(7) 0.065(7) -0.015(6) -0.040(6)
F4 0.142(9) 0.164(11) 0.185(14) -0.002(11) -0.027(9) 0.025(9)
F4' 0.122(13) 0.24(2) 0.076(9) -0.003(13) 0.039(9) -0.016(15)
C1 0.061(3) 0.078(4) 0.061(3) -0.005(3) 0.024(3) 0.004(3)
C2 0.075(4) 0.096(5) 0.060(3) 0.000(3) 0.025(3) 0.015(3)
C3 0.058(3) 0.082(4) 0.043(3) -0.006(3) 0.021(2) -0.002(3)
C4 0.063(4) 0.113(6) 0.063(3) 0.003(4) 0.031(3) 0.003(4)
C5 0.076(4) 0.125(7) 0.052(3) 0.007(4) 0.034(3) 0.022(4)
C6 0.147(10) 0.176(12) 0.102(6) 0.047(10) 0.070(7) 0.032(10)
C7 0.171(19) 0.161(19) 0.103(9) 0.066(12) 0.098(11) 0.043(17)
C8 0.150(16) 0.21(3) 0.070(7) 0.048(14) 0.065(9) 0.10(2)
C9 0.159(18) 0.20(3) 0.058(6) -0.032(11) 0.039(8) 0.030(19)
C10 0.141(9) 0.155(10) 0.064(4) 0.000(6) 0.033(5) 0.015(8)
C11 0.063(4) 0.107(6) 0.095(5) 0.024(5) -0.002(4) -0.021(4)
C12 0.090(7) 0.197(16) 0.116(8) 0.048(11) -0.010(6) -0.012(10)

loop_
_atom_type_symbol
_atom_type_description
_atom_type_scat_dispersion_real
_atom_type_scat_dispersion_imag
_atom_type_scat_source
C C 0.0033 0.0000 'International Tables Vol C Tables 4.2.6.8 and 6.1.1.4'
H H 0.0000 0.0000 'International Tables Vol C Tables 4.2.6.8 and 6.1.1.4'
N N 0.0061 0.0000 'International Tables Vol C Tables 4.2.6.8 and 6.1.1.4'
O O 0.0106 0.0000 'International Tables Vol C Tables 4.2.6.8 and 6.1.1.4'
F F 0.0171 0.0000 'International Tables Vol C Tables 4.2.6.8 and 6.1.1.4'
S S 0.1246 0.0000 'International Tables Vol C Tables 4.2.6.8 and 6.1.1.4'
Cl Cl 0.1484 0.0000 'International Tables Vol C Tables 4.2.6.8 and 6.1.1.4'

loop_
_geom_angle_atom_site_label_1
_geom_angle_atom_site_label_2
_geom_angle_atom_site_label_3
_geom_angle
O3 S1 N1 107.1(3)
O3 S1 C11 104.4(4)
N1 S1 C11 96.1(3)
C1 N1 C3 109.0(5)
C1 N1 S1 117.3(4)
C3 N1 S1 122.1(4)
C1 O2 C2 109.9(5)
F2 F1' C11 53.6(10)
C11 F2 F1' 70.4(9)
C12 F3 F4' 66.5(11)
F3 F4' C12 54.4(10)
O1 C1 O2 123.6(6)
O1 C1 N1 125.1(7)
O2 C1 N1 111.3(5)
O2 C2 C3 107.3(5)
O2 C2 H2A 110.3
C3 C2 H2A 110.3
O2 C2 H2B 110.3
C3 C2 H2B 110.3
H2A C2 H2B 108.5
N1 C3 C2 100.4(5)
N1 C3 C4 112.4(5)
C2 C3 C4 112.8(7)
N1 C3 H3 105(4)
C2 C3 H3 117(4)
C4 C3 H3 109(4)
C5 C4 C3 110.9(6)
C5 C4 H4A 109.5
C3 C4 H4A 109.5
C5 C4 H4B 109.5
C3 C4 H4B 109.5
H4A C4 H4B 108.1
C6 C5 C10 118.4(9)
C6 C5 C4 119.5(10)
C10 C5 C4 122.0(9)
C5 C6 C7 121.6(17)
C5 C6 H6 119.2
C7 C6 H6 119.2
C8 C7 C6 117.3(19)
C8 C7 H7 121.4
C6 C7 H7 121.4
C9 C8 C7 121.9(13)
C9 C8 H8 119.0
C7 C8 H8 119.1
C8 C9 C10 119(2)
C8 C9 H9 120.5
C10 C9 H9 120.5
C5 C10 C9 121.7(17)
C5 C10 H10 119.1
C9 C10 H10 119.1
F2 C11 F1 95.4(11)
F2 C11 F1' 56.0(12)
F1 C11 F1' 148.3(15)
F2 C11 C12 124.3(9)
F1 C11 C12 97.6(10)
F1' C11 C12 89.8(14)
F2 C11 S1 116.1(6)
F1 C11 S1 102.8(7)
F1' C11 S1 102.4(10)
C12 C11 S1 113.3(7)
F3 C12 C11 125.8(10)
F3 C12 F4 88.0(14)
C11 C12 F4 97.0(10)
F3 C12 F4' 59.1(15)
C11 C12 F4' 97.7(14)
F4 C12 F4' 147(2)
F3 C12 Cl1 115.1(8)
C11 C12 Cl1 116.2(11)
F4 C12 Cl1 102.5(10)
F4' C12 Cl1 97.7(13)

loop_
_geom_bond_atom_site_label_1
_geom_bond_atom_site_label_2
_geom_bond_distance
S1 O3 1.464(6)
S1 N1 1.678(6)
S1 C11 1.892(8)
Cl1 C12 1.617(13)
N1 C1 1.401(9)
N1 C3 1.493(7)
O1 C1 1.206(8)
O2 C1 1.316(9)
O2 C2 1.431(8)
F1 C11 1.419(13)
F1' F2 1.26(3)
F1' C11 1.433(17)
F2 C11 1.225(10)
F3 C12 1.320(14)
F3 F4' 1.39(3)
F4 C12 1.457(17)
F4' C12 1.489(18)
C2 C3 1.516(11)
C2 H2A 0.9700
C2 H2B 0.9700
C3 C4 1.529(9)
C3 H3 0.99(2)
C4 C5 1.515(9)
C4 H4A 0.9700
C4 H4B 0.9700
C5 C6 1.336(19)
C5 C10 1.344(17)
C6 C7 1.425(18)
C6 H6 0.9300
C7 C8 1.37(3)
C7 H7 0.9300
C8 C9 1.32(4)
C8 H8 0.9300
C9 C10 1.406(15)
C9 H9 0.9300
C10 H10 0.9300
C11 C12 1.450(15)

loop_
_geom_torsion_atom_site_label_1
_geom_torsion_atom_site_label_2
_geom_torsion_atom_site_label_3
_geom_torsion_atom_site_label_4
_geom_torsion
O3 S1 N1 C1 -141.4(5)
C11 S1 N1 C1 111.4(6)
O3 S1 N1 C3 -2.4(6)
C11 S1 N1 C3 -109.6(5)
C2 O2 C1 O1 -175.9(9)
C2 O2 C1 N1 4.2(9)
C3 N1 C1 O1 -174.2(8)
S1 N1 C1 O1 -30.2(11)
C3 N1 C1 O2 5.7(8)
S1 N1 C1 O2 149.7(5)
C1 O2 C2 C3 -12.2(8)
C1 N1 C3 C2 -12.1(7)
S1 N1 C3 C2 -154.0(5)
C1 N1 C3 C4 -132.3(7)
S1 N1 C3 C4 85.8(7)
O2 C2 C3 N1 14.3(7)
O2 C2 C3 C4 134.1(7)
N1 C3 C4 C5 170.6(7)
C2 C3 C4 C5 57.9(9)
C3 C4 C5 C6 -127.5(9)
C3 C4 C5 C10 53.6(12)
C10 C5 C6 C7 1.4(18)
C4 C5 C6 C7 -177.5(13)
C5 C6 C7 C8 1(2)
C6 C7 C8 C9 -3(3)
C7 C8 C9 C10 3(3)
C6 C5 C10 C9 -1.7(19)
C4 C5 C10 C9 177.2(13)
C8 C9 C10 C5 -1(3)
F1' F2 C11 F1 -165.3(13)
F1' F2 C11 C12 -62.4(18)
F1' F2 C11 S1 87.6(13)
F2 F1' C11 F1 29(3)
F2 F1' C11 C12 132.9(12)
F2 F1' C11 S1 -113.3(9)
O3 S1 C11 F2 -68.6(11)
N1 S1 C11 F2 40.8(11)
O3 S1 C11 F1 -171.2(7)
N1 S1 C11 F1 -61.8(7)
O3 S1 C11 F1' -10.6(14)
N1 S1 C11 F1' 98.9(14)
O3 S1 C11 C12 84.7(10)
N1 S1 C11 C12 -165.9(10)
F4' F3 C12 C11 76.1(18)
F4' F3 C12 F4 173.4(14)
F4' F3 C12 Cl1 -83.8(16)
F2 C11 C12 F3 163.2(15)
F1 C11 C12 F3 -95.0(17)
F1' C11 C12 F3 116.0(19)
S1 C11 C12 F3 12(2)
F2 C11 C12 F4 70.6(17)
F1 C11 C12 F4 172.4(11)
F1' C11 C12 F4 23.3(15)
S1 C11 C12 F4 -80.2(11)
F2 C11 C12 F4' -139.6(17)
F1 C11 C12 F4' -37.8(16)
F1' C11 C12 F4' 173.1(18)
S1 C11 C12 F4' 69.7(17)
F2 C11 C12 Cl1 -37(2)
F1 C11 C12 Cl1 64.8(12)
F1' C11 C12 Cl1 -84.3(15)
S1 C11 C12 Cl1 172.2(8)
F3 F4' C12 C11 -127.4(11)
F3 F4' C12 F4 -12(3)
F3 F4' C12 Cl1 114.7(11)
